data_4023084
loop_
_publ_author_name
'Guijie Li'
'Shaolin Zhou'
'Guowei Su'
'Yuanhong Liu'
'Peng George Wang'

_publ_section_title
;
 Improved Synthesis of Aryl-Substituted Anthracenes and Heteroacenes
;
_journal_name_full 'Journal of Organic Chemistry'
_journal_page_first 9830
_journal_page_last 9833
_journal_paper_doi 10.1021/jo7017334
_journal_volume 72
_journal_year 2007
_chemical_formula_sum 'C22 H18 O2'
_chemical_formula_weight 314.36
_chemical_name_systematic
; 
 ? 
;
_space_group_IT_number 2
_symmetry_cell_setting triclinic
_symmetry_space_group_name_Hall '-P 1'
_symmetry_space_group_name_H-M 'P -1'
_atom_sites_solution_hydrogens geom
_atom_sites_solution_primary direct
_atom_sites_solution_secondary difmap
_audit_creation_method SHELXL-97
_cell_angle_alpha 96.597(6)
_cell_angle_beta 93.047(6)
_cell_angle_gamma 90.073(6)
_cell_formula_units_Z 4
_cell_length_a 7.547(2)
_cell_length_b 14.366(4)
_cell_length_c 15.884(5)
_cell_measurement_reflns_used 1560
_cell_measurement_temperature 293(2)
_cell_measurement_theta_max 51.212
_cell_measurement_theta_min 5.171
_cell_volume 1708.4(9)
_computing_cell_refinement 'Bruker SMART'
_computing_data_collection 'Bruker SMART'
_computing_data_reduction 'Bruker SHELXTL'
_computing_molecular_graphics 'Bruker SHELXTL'
_computing_publication_material 'Bruker SHELXTL'
_computing_structure_refinement 'SHELXL-97 (Sheldrick, 1997)'
_computing_structure_solution 'SHELXS-97 (Sheldrick, 1990)'
_diffrn_ambient_temperature 293(2)
_diffrn_measured_fraction_theta_full 0.979
_diffrn_measured_fraction_theta_max 0.979
_diffrn_measurement_device_type 'CCD area detector'
_diffrn_measurement_method 'phi and omega scans'
_diffrn_radiation_monochromator graphite
_diffrn_radiation_source 'fine-focus sealed tube'
_diffrn_radiation_type MoK\a
_diffrn_radiation_wavelength 0.71073
_diffrn_reflns_av_R_equivalents 0.0950
_diffrn_reflns_av_sigmaI/netI 0.1208
_diffrn_reflns_limit_h_max 8
_diffrn_reflns_limit_h_min -9
_diffrn_reflns_limit_k_max 17
_diffrn_reflns_limit_k_min -17
_diffrn_reflns_limit_l_max 19
_diffrn_reflns_limit_l_min -14
_diffrn_reflns_number 8973
_diffrn_reflns_theta_full 25.50
_diffrn_reflns_theta_max 25.50
_diffrn_reflns_theta_min 1.81
_exptl_absorpt_coefficient_mu 0.077
_exptl_absorpt_correction_T_max 1.00000
_exptl_absorpt_correction_T_min 0.56116
_exptl_absorpt_correction_type empirical
_exptl_crystal_colour colorless
_exptl_crystal_density_diffrn 1.222
_exptl_crystal_density_method 'not measured'
_exptl_crystal_description prismatic
_exptl_crystal_F_000 664
_exptl_crystal_size_max 0.466
_exptl_crystal_size_mid 0.143
_exptl_crystal_size_min 0.138
_refine_diff_density_max 0.713
_refine_diff_density_min -0.348
_refine_diff_density_rms 0.117
_refine_ls_extinction_method none
_refine_ls_goodness_of_fit_ref 1.100
_refine_ls_hydrogen_treatment constr
_refine_ls_matrix_type full
_refine_ls_number_parameters 437
_refine_ls_number_reflns 6236
_refine_ls_number_restraints 0
_refine_ls_restrained_S_all 1.100
_refine_ls_R_factor_all 0.1739
_refine_ls_R_factor_gt 0.1222
_refine_ls_shift/su_max 0.003
_refine_ls_shift/su_mean 0.001
_refine_ls_structure_factor_coef Fsqd
_refine_ls_weighting_details 'calc w=1/[\s^2^(Fo^2^)+(0.2000P)^2^+0.0000P] where P=(Fo^2^+2Fc^2^)/3'
_refine_ls_weighting_scheme calc
_refine_ls_wR_factor_gt 0.3569
_refine_ls_wR_factor_ref 0.3803
_reflns_number_gt 3118
_reflns_number_total 6236
_reflns_threshold_expression >2sigma(I)
_cod_data_source_file jo7017334-File004.cif
_cod_data_source_block cd27163
_cod_depositor_comments
;
The following automatic conversions were performed:
'_symmetry_cell_setting' value 'Triclinic' changed to 'triclinic'
according to '/home/saulius/struct/CIF-dictionaries/cif_core.dic'
dictionary named 'cif_core.dic' version 2.4.1 from 2010-06-29.

Automatic conversion script
Id: cif_fix_enum 1527 2010-12-29 10:47:43Z saulius 
;
_cod_database_code 4023084

loop_
_symmetry_equiv_pos_as_xyz
'x, y, z'
'-x, -y, -z'

loop_
_atom_site_label
_atom_site_type_symbol
_atom_site_fract_x
_atom_site_fract_y
_atom_site_fract_z
_atom_site_U_iso_or_equiv
_atom_site_adp_type
_atom_site_occupancy
_atom_site_symmetry_multiplicity
_atom_site_calc_flag
_atom_site_refinement_flags
O1 O 0.6671(5) 1.0709(2) 0.4007(3) 0.0550(11) Uani 1 1 d .
O2 O 1.0954(5) 0.6945(3) 0.6568(2) 0.0597(12) Uani 1 1 d .
O3 O 0.1943(6) 1.0959(3) 0.1085(3) 0.0650(12) Uani 1 1 d .
O4 O 0.5492(6) 0.6616(3) -0.1501(3) 0.0721(14) Uani 1 1 d .
C1 C 0.6007(7) 0.9078(3) 0.4149(3) 0.0409(13) Uani 1 1 d .
H1 H 0.7009 0.9028 0.4508 0.049 Uiso 1 1 calc R
C2 C 0.5635(8) 0.9909(4) 0.3848(3) 0.0439(13) Uani 1 1 d .
C3 C 0.4139(8) 1.0016(4) 0.3303(4) 0.0522(15) Uani 1 1 d .
H3 H 0.3915 1.0588 0.3100 0.063 Uiso 1 1 calc R
C4 C 0.3030(8) 0.9284(4) 0.3078(3) 0.0515(15) Uani 1 1 d .
H4 H 0.2022 0.9362 0.2732 0.062 Uiso 1 1 calc R
C5 C 0.3375(7) 0.8389(4) 0.3363(3) 0.0422(13) Uani 1 1 d .
C6 C 0.4865(6) 0.8272(3) 0.3919(3) 0.0348(12) Uani 1 1 d .
C7 C 0.5228(6) 0.7401(3) 0.4193(3) 0.0344(12) Uani 1 1 d .
C8 C 0.4117(7) 0.6627(3) 0.3908(3) 0.0380(12) Uani 1 1 d .
C9 C 0.2602(7) 0.6740(4) 0.3347(3) 0.0381(12) Uani 1 1 d .
C10 C 0.2226(7) 0.7619(4) 0.3098(3) 0.0457(14) Uani 1 1 d .
H10 H 0.1213 0.7701 0.2756 0.055 Uiso 1 1 calc R
C11 C 0.1490(7) 0.5957(4) 0.3046(4) 0.0499(15) Uani 1 1 d .
H11 H 0.0523 0.6033 0.2673 0.060 Uiso 1 1 calc R
C12 C 0.1827(8) 0.5104(4) 0.3298(4) 0.0532(15) Uani 1 1 d .
H12 H 0.1082 0.4599 0.3107 0.064 Uiso 1 1 calc R
C13 C 0.3312(8) 0.4983(4) 0.3850(4) 0.0545(16) Uani 1 1 d .
H13 H 0.3533 0.4394 0.4022 0.065 Uiso 1 1 calc R
C14 C 0.4424(8) 0.5706(4) 0.4137(3) 0.0476(14) Uani 1 1 d .
H14 H 0.5408 0.5600 0.4490 0.057 Uiso 1 1 calc R
C15 C 0.6780(6) 0.7279(3) 0.4801(3) 0.0342(12) Uani 1 1 d .
C16 C 0.8274(7) 0.6814(4) 0.4559(3) 0.0476(14) Uani 1 1 d .
H16 H 0.8338 0.6578 0.3991 0.057 Uiso 1 1 calc R
C17 C 0.9705(7) 0.6673(4) 0.5114(4) 0.0486(14) Uani 1 1 d .
H17 H 1.0696 0.6344 0.4925 0.058 Uiso 1 1 calc R
C18 C 0.9614(7) 0.7039(3) 0.5964(3) 0.0388(13) Uani 1 1 d .
C19 C 0.8132(7) 0.7517(4) 0.6222(3) 0.0459(14) Uani 1 1 d .
H19 H 0.8068 0.7759 0.6788 0.055 Uiso 1 1 calc R
C20 C 0.6734(7) 0.7643(3) 0.5652(3) 0.0412(13) Uani 1 1 d .
H20 H 0.5747 0.7977 0.5838 0.049 Uiso 1 1 calc R
C21 C 0.8291(9) 1.0659(4) 0.4507(5) 0.074(2) Uani 1 1 d .
H21A H 0.8033 1.0519 0.5065 0.111 Uiso 1 1 calc R
H21B H 0.8906 1.1249 0.4549 0.111 Uiso 1 1 calc R
H21C H 0.9021 1.0174 0.4245 0.111 Uiso 1 1 calc R
C22 C 1.2472(9) 0.6429(7) 0.6339(5) 0.095(3) Uani 1 1 d .
H22A H 1.2123 0.5813 0.6085 0.122 Uiso 1 1 calc R
H22B H 1.3233 0.6381 0.6835 0.122 Uiso 1 1 calc R
H22C H 1.3096 0.6741 0.5939 0.122 Uiso 1 1 calc R
C23 C 0.1120(8) 0.9316(4) 0.0911(3) 0.0453(14) Uani 1 1 d .
H23 H 0.2030 0.9166 0.0548 0.054 Uiso 1 1 calc R
C24 C 0.0888(8) 1.0220(4) 0.1229(3) 0.0481(14) Uani 1 1 d .
C25 C -0.0510(9) 1.0466(4) 0.1777(4) 0.0592(17) Uani 1 1 d .
H25 H -0.0669 1.1090 0.1987 0.071 Uiso 1 1 calc R
C26 C -0.1595(8) 0.9809(4) 0.1992(4) 0.0556(16) Uani 1 1 d .
H26 H -0.2513 0.9985 0.2344 0.067 Uiso 1 1 calc R
C27 C -0.1381(7) 0.8841(4) 0.1695(3) 0.0442(13) Uani 1 1 d .
C28 C -0.0029(6) 0.8572(3) 0.1126(3) 0.0356(12) Uani 1 1 d .
C29 C 0.0245(7) 0.7630(4) 0.0848(3) 0.0384(12) Uani 1 1 d .
C30 C -0.0838(7) 0.6933(4) 0.1130(3) 0.0383(12) Uani 1 1 d .
C31 C -0.2182(7) 0.7205(4) 0.1711(3) 0.0427(13) Uani 1 1 d .
C32 C -0.2464(8) 0.8147(4) 0.1956(3) 0.0492(15) Uani 1 1 d .
H32 H -0.3392 0.8323 0.2301 0.059 Uiso 1 1 calc R
C33 C -0.3239(8) 0.6484(5) 0.1998(4) 0.0538(16) Uani 1 1 d .
H33 H -0.4129 0.6650 0.2368 0.065 Uiso 1 1 calc R
C34 C -0.2969(9) 0.5574(5) 0.1744(4) 0.0603(17) Uani 1 1 d .
H34 H -0.3659 0.5119 0.1944 0.072 Uiso 1 1 calc R
C35 C -0.1620(8) 0.5301(4) 0.1163(4) 0.0560(16) Uani 1 1 d .
H35 H -0.1438 0.4669 0.0990 0.067 Uiso 1 1 calc R
C36 C -0.0621(7) 0.5953(4) 0.0869(3) 0.0470(14) Uani 1 1 d .
H36 H 0.0233 0.5764 0.0485 0.056 Uiso 1 1 calc R
C37 C 0.1667(7) 0.7345(3) 0.0248(3) 0.0359(12) Uani 1 1 d .
C38 C 0.1473(8) 0.7519(4) -0.0604(3) 0.0475(14) Uani 1 1 d .
H38 H 0.0451 0.7811 -0.0793 0.057 Uiso 1 1 calc R
C39 C 0.2768(8) 0.7266(4) -0.1168(3) 0.0499(15) Uani 1 1 d .
H39 H 0.2609 0.7385 -0.1730 0.060 Uiso 1 1 calc R
C40 C 0.4280(7) 0.6843(4) -0.0901(3) 0.0432(13) Uani 1 1 d .
C41 C 0.4507(7) 0.6673(4) -0.0069(4) 0.0497(15) Uani 1 1 d .
H41 H 0.5538 0.6389 0.0119 0.060 Uiso 1 1 calc R
C42 C 0.3206(7) 0.6925(4) 0.0488(3) 0.0473(14) Uani 1 1 d .
H42 H 0.3381 0.6804 0.1049 0.057 Uiso 1 1 calc R
C43 C 0.3375(10) 1.0754(5) 0.0566(6) 0.088(3) Uani 1 1 d .
H43A H 0.4131 1.0304 0.0806 0.113 Uiso 1 1 calc R
H43B H 0.4038 1.1317 0.0530 0.113 Uiso 1 1 calc R
H43C H 0.2934 1.0500 0.0009 0.113 Uiso 1 1 calc R
C44 C 0.7120(9) 0.6228(7) -0.1249(5) 0.112(4) Uani 1 1 d .
H44A H 0.7660 0.6621 -0.0775 0.128 Uiso 1 1 calc R
H44B H 0.7893 0.6183 -0.1713 0.128 Uiso 1 1 calc R
H44C H 0.6916 0.5614 -0.1088 0.128 Uiso 1 1 calc R

loop_
_atom_site_aniso_label
_atom_site_aniso_U_11
_atom_site_aniso_U_22
_atom_site_aniso_U_33
_atom_site_aniso_U_23
_atom_site_aniso_U_13
_atom_site_aniso_U_12
O1 0.069(3) 0.038(2) 0.058(3) 0.0086(18) 0.001(2) -0.0053(19)
O2 0.052(3) 0.080(3) 0.046(2) 0.006(2) -0.0129(19) 0.004(2)
O3 0.073(3) 0.040(2) 0.083(3) 0.008(2) 0.009(2) -0.003(2)
O4 0.060(3) 0.095(3) 0.059(3) -0.012(2) 0.023(2) -0.003(2)
C1 0.048(3) 0.039(3) 0.036(3) 0.004(2) 0.001(2) 0.002(2)
C2 0.063(4) 0.034(3) 0.034(3) 0.003(2) 0.006(3) 0.000(3)
C3 0.070(4) 0.040(3) 0.046(3) 0.005(3) -0.004(3) 0.012(3)
C4 0.061(4) 0.055(4) 0.040(3) 0.014(3) -0.011(3) 0.012(3)
C5 0.050(3) 0.049(3) 0.027(3) 0.002(2) 0.002(2) 0.008(3)
C6 0.039(3) 0.039(3) 0.026(3) 0.002(2) 0.001(2) 0.003(2)
C7 0.040(3) 0.041(3) 0.021(2) 0.003(2) 0.002(2) 0.003(2)
C8 0.046(3) 0.040(3) 0.027(3) 0.002(2) 0.000(2) 0.007(2)
C9 0.043(3) 0.048(3) 0.024(3) 0.005(2) 0.003(2) 0.003(2)
C10 0.051(3) 0.053(3) 0.032(3) 0.004(3) -0.009(2) 0.008(3)
C11 0.048(3) 0.058(4) 0.041(3) -0.001(3) -0.006(3) -0.011(3)
C12 0.066(4) 0.051(4) 0.041(3) 0.002(3) -0.006(3) -0.018(3)
C13 0.070(4) 0.042(3) 0.050(4) 0.004(3) -0.006(3) -0.007(3)
C14 0.062(4) 0.042(3) 0.039(3) 0.007(2) -0.006(3) 0.005(3)
C15 0.042(3) 0.030(3) 0.031(3) 0.009(2) -0.001(2) 0.002(2)
C16 0.048(3) 0.067(4) 0.028(3) 0.004(3) 0.003(2) 0.006(3)
C17 0.044(3) 0.058(4) 0.043(3) 0.007(3) -0.001(3) 0.014(3)
C18 0.043(3) 0.040(3) 0.034(3) 0.009(2) -0.008(2) -0.006(2)
C19 0.060(4) 0.039(3) 0.036(3) -0.003(2) -0.008(3) -0.001(3)
C20 0.052(3) 0.030(3) 0.039(3) -0.004(2) -0.004(2) 0.007(2)
C21 0.067(5) 0.054(4) 0.104(6) 0.030(4) -0.011(4) -0.016(3)
C22 0.044(4) 0.160(8) 0.078(5) 0.014(5) -0.013(4) 0.023(5)
C23 0.058(4) 0.045(3) 0.035(3) 0.010(2) 0.006(3) 0.006(3)
C24 0.062(4) 0.040(3) 0.043(3) 0.009(3) 0.003(3) 0.005(3)
C25 0.093(5) 0.042(3) 0.044(4) 0.008(3) 0.005(3) 0.023(3)
C26 0.070(4) 0.053(4) 0.047(4) 0.012(3) 0.017(3) 0.019(3)
C27 0.049(3) 0.048(3) 0.036(3) 0.008(3) 0.007(3) 0.010(3)
C28 0.040(3) 0.040(3) 0.028(3) 0.009(2) 0.004(2) 0.005(2)
C29 0.045(3) 0.045(3) 0.026(3) 0.006(2) 0.001(2) 0.003(2)
C30 0.046(3) 0.042(3) 0.027(3) 0.000(2) 0.003(2) -0.002(2)
C31 0.045(3) 0.053(3) 0.030(3) 0.005(2) 0.002(2) -0.001(3)
C32 0.052(4) 0.063(4) 0.032(3) 0.005(3) 0.008(3) 0.009(3)
C33 0.047(4) 0.077(4) 0.040(3) 0.013(3) 0.010(3) -0.008(3)
C34 0.071(4) 0.064(4) 0.046(4) 0.012(3) 0.003(3) -0.025(3)
C35 0.071(4) 0.049(4) 0.045(4) -0.005(3) 0.001(3) -0.014(3)
C36 0.052(3) 0.051(3) 0.037(3) 0.001(3) 0.006(3) -0.005(3)
C37 0.048(3) 0.031(3) 0.029(3) 0.000(2) 0.006(2) 0.000(2)
C38 0.058(4) 0.046(3) 0.040(3) 0.012(3) 0.008(3) 0.012(3)
C39 0.073(4) 0.049(3) 0.029(3) 0.008(2) 0.017(3) 0.003(3)
C40 0.046(3) 0.045(3) 0.036(3) -0.010(2) 0.009(2) -0.008(3)
C41 0.034(3) 0.065(4) 0.047(4) -0.005(3) -0.002(3) 0.010(3)
C42 0.045(3) 0.067(4) 0.030(3) 0.005(3) -0.001(2) 0.008(3)
C43 0.073(5) 0.047(4) 0.145(8) -0.002(4) 0.032(5) -0.008(4)
C44 0.046(5) 0.198(10) 0.083(6) -0.029(6) 0.018(4) 0.025(5)

loop_
_atom_type_symbol
_atom_type_description
_atom_type_scat_dispersion_real
_atom_type_scat_dispersion_imag
_atom_type_scat_source
C C 0.0033 0.0016 'International Tables Vol C Tables 4.2.6.8 and 6.1.1.4'
H H 0.0000 0.0000 'International Tables Vol C Tables 4.2.6.8 and 6.1.1.4'
O O 0.0106 0.0060 'International Tables Vol C Tables 4.2.6.8 and 6.1.1.4'

loop_
_geom_angle_atom_site_label_1
_geom_angle_atom_site_label_2
_geom_angle_atom_site_label_3
_geom_angle
C2 O1 C21 117.8(4)
C18 O2 C22 119.3(5)
C24 O3 C43 117.0(5)
C40 O4 C44 118.6(5)
C2 C1 C6 120.8(5)
C2 C1 H1 119.6
C6 C1 H1 119.6
C1 C2 O1 125.2(5)
C1 C2 C3 121.6(5)
O1 C2 C3 113.2(5)
C4 C3 C2 119.6(5)
C4 C3 H3 120.2
C2 C3 H3 120.2
C3 C4 C5 121.2(5)
C3 C4 H4 119.4
C5 C4 H4 119.4
C6 C5 C10 119.5(5)
C6 C5 C4 119.9(5)
C10 C5 C4 120.5(5)
C7 C6 C5 120.5(4)
C7 C6 C1 122.5(4)
C5 C6 C1 116.9(4)
C6 C7 C8 119.9(4)
C6 C7 C15 120.7(4)
C8 C7 C15 119.3(4)
C7 C8 C14 123.5(5)
C7 C8 C9 119.9(4)
C14 C8 C9 116.6(5)
C10 C9 C11 120.3(5)
C10 C9 C8 119.6(5)
C11 C9 C8 120.2(5)
C9 C10 C5 120.5(5)
C9 C10 H10 119.8
C5 C10 H10 119.8
C12 C11 C9 120.6(5)
C12 C11 H11 119.7
C9 C11 H11 119.7
C11 C12 C13 119.8(5)
C11 C12 H12 120.1
C13 C12 H12 120.1
C14 C13 C12 121.4(5)
C14 C13 H13 119.3
C12 C13 H13 119.3
C13 C14 C8 121.4(5)
C13 C14 H14 119.3
C8 C14 H14 119.3
C16 C15 C20 117.0(5)
C16 C15 C7 122.6(5)
C20 C15 C7 120.4(5)
C15 C16 C17 123.6(5)
C15 C16 H16 118.2
C17 C16 H16 118.2
C16 C17 C18 118.1(5)
C16 C17 H17 121.0
C18 C17 H17 121.0
C19 C18 O2 117.4(5)
C19 C18 C17 119.5(5)
O2 C18 C17 123.1(5)
C18 C19 C20 120.8(5)
C18 C19 H19 119.6
C20 C19 H19 119.6
C19 C20 C15 121.0(5)
C19 C20 H20 119.5
C15 C20 H20 119.5
O1 C21 H21A 109.5
O1 C21 H21B 109.5
H21A C21 H21B 109.5
O1 C21 H21C 109.5
H21A C21 H21C 109.5
H21B C21 H21C 109.5
O2 C22 H22A 109.5
O2 C22 H22B 109.5
H22A C22 H22B 109.5
O2 C22 H22C 109.5
H22A C22 H22C 109.5
H22B C22 H22C 109.5
C24 C23 C28 121.4(5)
C24 C23 H23 119.3
C28 C23 H23 119.3
C23 C24 O3 125.3(6)
C23 C24 C25 120.2(5)
O3 C24 C25 114.5(5)
C26 C25 C24 120.6(5)
C26 C25 H25 119.7
C24 C25 H25 119.7
C25 C26 C27 121.5(6)
C25 C26 H26 119.2
C27 C26 H26 119.2
C32 C27 C28 119.1(5)
C32 C27 C26 121.5(5)
C28 C27 C26 119.5(5)
C29 C28 C27 120.6(5)
C29 C28 C23 122.5(5)
C27 C28 C23 116.8(5)
C28 C29 C30 119.8(5)
C28 C29 C37 120.6(4)
C30 C29 C37 119.6(4)
C29 C30 C31 119.5(5)
C29 C30 C36 122.5(5)
C31 C30 C36 118.1(5)
C32 C31 C30 119.5(5)
C32 C31 C33 122.1(5)
C30 C31 C33 118.3(5)
C31 C32 C27 121.4(5)
C31 C32 H32 119.3
C27 C32 H32 119.3
C34 C33 C31 121.4(6)
C34 C33 H33 119.3
C31 C33 H33 119.3
C33 C34 C35 120.3(6)
C33 C34 H34 119.9
C35 C34 H34 119.9
C36 C35 C34 120.2(6)
C36 C35 H35 119.9
C34 C35 H35 119.9
C35 C36 C30 121.7(5)
C35 C36 H36 119.2
C30 C36 H36 119.2
C42 C37 C38 116.5(5)
C42 C37 C29 123.2(5)
C38 C37 C29 120.4(5)
C39 C38 C37 121.4(5)
C39 C38 H38 119.3
C37 C38 H38 119.3
C40 C39 C38 120.1(5)
C40 C39 H39 119.9
C38 C39 H39 119.9
C39 C40 O4 116.2(5)
C39 C40 C41 119.6(5)
O4 C40 C41 124.2(5)
C40 C41 C42 119.9(5)
C40 C41 H41 120.0
C42 C41 H41 120.0
C37 C42 C41 122.6(5)
C37 C42 H42 118.7
C41 C42 H42 118.7
O3 C43 H43A 109.5
O3 C43 H43B 109.5
H43A C43 H43B 109.5
O3 C43 H43C 109.5
H43A C43 H43C 109.5
H43B C43 H43C 109.5
O4 C44 H44A 109.5
O4 C44 H44B 109.5
H44A C44 H44B 109.5
O4 C44 H44C 109.5
H44A C44 H44C 109.5
H44B C44 H44C 109.5

loop_
_geom_bond_atom_site_label_1
_geom_bond_atom_site_label_2
_geom_bond_distance
O1 C2 1.380(6)
O1 C21 1.429(7)
O2 C18 1.375(6)
O2 C22 1.407(8)
O3 C24 1.372(7)
O3 C43 1.405(8)
O4 C40 1.369(6)
O4 C44 1.407(8)
C1 C2 1.361(7)
C1 C6 1.444(7)
C1 H1 0.9300
C2 C3 1.405(8)
C3 C4 1.346(8)
C3 H3 0.9300
C4 C5 1.431(8)
C4 H4 0.9300
C5 C6 1.415(7)
C5 C10 1.416(7)
C6 C7 1.394(7)
C7 C8 1.409(7)
C7 C15 1.501(6)
C8 C14 1.428(7)
C8 C9 1.433(7)
C9 C10 1.390(7)
C9 C11 1.425(7)
C10 H10 0.9300
C11 C12 1.352(8)
C11 H11 0.9300
C12 C13 1.410(8)
C12 H12 0.9300
C13 C14 1.357(7)
C13 H13 0.9300
C14 H14 0.9300
C15 C16 1.362(7)
C15 C20 1.394(7)
C16 C17 1.387(7)
C16 H16 0.9300
C17 C18 1.397(8)
C17 H17 0.9300
C18 C19 1.369(7)
C19 C20 1.380(7)
C19 H19 0.9300
C20 H20 0.9300
C21 H21A 0.9600
C21 H21B 0.9600
C21 H21C 0.9600
C22 H22A 0.9600
C22 H22B 0.9600
C22 H22C 0.9600
C23 C24 1.354(7)
C23 C28 1.457(7)
C23 H23 0.9300
C24 C25 1.423(8)
C25 C26 1.335(8)
C25 H25 0.9300
C26 C27 1.428(8)
C26 H26 0.9300
C27 C32 1.401(8)
C27 C28 1.424(7)
C28 C29 1.394(7)
C29 C30 1.419(7)
C29 C37 1.498(7)
C30 C31 1.432(7)
C30 C36 1.433(7)
C31 C32 1.384(7)
C31 C33 1.437(8)
C32 H32 0.9300
C33 C34 1.341(9)
C33 H33 0.9300
C34 C35 1.435(8)
C34 H34 0.9300
C35 C36 1.342(8)
C35 H35 0.9300
C36 H36 0.9300
C37 C42 1.367(7)
C37 C38 1.404(7)
C38 C39 1.382(7)
C38 H38 0.9300
C39 C40 1.365(8)
C39 H39 0.9300
C40 C41 1.373(8)
C41 C42 1.377(7)
C41 H41 0.9300
C42 H42 0.9300
C43 H43A 0.9600
C43 H43B 0.9600
C43 H43C 0.9600
C44 H44A 0.9600
C44 H44B 0.9600
C44 H44C 0.9600

loop_
_geom_torsion_atom_site_label_1
_geom_torsion_atom_site_label_2
_geom_torsion_atom_site_label_3
_geom_torsion_atom_site_label_4
_geom_torsion
C6 C1 C2 O1 -177.7(5)
C6 C1 C2 C3 -0.1(8)
C21 O1 C2 C1 1.9(9)
C21 O1 C2 C3 -175.9(5)
C1 C2 C3 C4 0.7(9)
O1 C2 C3 C4 178.6(5)
C2 C3 C4 C5 -1.9(9)
C3 C4 C5 C6 2.6(9)
C3 C4 C5 C10 -178.0(5)
C10 C5 C6 C7 1.4(8)
C4 C5 C6 C7 -179.2(5)
C10 C5 C6 C1 178.6(5)
C4 C5 C6 C1 -2.0(7)
C2 C1 C6 C7 178.0(5)
C2 C1 C6 C5 0.8(8)
C5 C6 C7 C8 0.6(8)
C1 C6 C7 C8 -176.4(5)
C5 C6 C7 C15 -178.4(4)
C1 C6 C7 C15 4.6(8)
C6 C7 C8 C14 178.0(5)
C15 C7 C8 C14 -2.9(8)
C6 C7 C8 C9 -0.9(8)
C15 C7 C8 C9 178.2(4)
C7 C8 C9 C10 -1.0(8)
C14 C8 C9 C10 -180.0(5)
C7 C8 C9 C11 179.0(5)
C14 C8 C9 C11 0.0(7)
C11 C9 C10 C5 -176.9(5)
C8 C9 C10 C5 3.0(8)
C6 C5 C10 C9 -3.2(8)
C4 C5 C10 C9 177.4(5)
C10 C9 C11 C12 -178.7(5)
C8 C9 C11 C12 1.3(8)
C9 C11 C12 C13 -1.3(9)
C11 C12 C13 C14 -0.2(10)
C12 C13 C14 C8 1.6(10)
C7 C8 C14 C13 179.7(5)
C9 C8 C14 C13 -1.4(8)
C6 C7 C15 C16 -107.6(6)
C8 C7 C15 C16 73.4(7)
C6 C7 C15 C20 72.6(6)
C8 C7 C15 C20 -106.4(6)
C20 C15 C16 C17 1.4(8)
C7 C15 C16 C17 -178.4(5)
C15 C16 C17 C18 -0.8(9)
C22 O2 C18 C19 177.6(6)
C22 O2 C18 C17 -2.4(8)
C16 C17 C18 C19 0.2(8)
C16 C17 C18 O2 -179.7(5)
O2 C18 C19 C20 179.7(4)
C17 C18 C19 C20 -0.2(8)
C18 C19 C20 C15 0.9(8)
C16 C15 C20 C19 -1.4(7)
C7 C15 C20 C19 178.4(5)
C28 C23 C24 O3 177.5(5)
C28 C23 C24 C25 -0.8(8)
C43 O3 C24 C23 0.0(9)
C43 O3 C24 C25 178.4(6)
C23 C24 C25 C26 0.8(9)
O3 C24 C25 C26 -177.7(5)
C24 C25 C26 C27 1.0(9)
C25 C26 C27 C32 176.7(5)
C25 C26 C27 C28 -2.7(9)
C32 C27 C28 C29 -1.5(8)
C26 C27 C28 C29 177.9(5)
C32 C27 C28 C23 -176.8(5)
C26 C27 C28 C23 2.6(7)
C24 C23 C28 C29 -176.1(5)
C24 C23 C28 C27 -0.9(8)
C27 C28 C29 C30 0.3(7)
C23 C28 C29 C30 175.3(4)
C27 C28 C29 C37 179.9(4)
C23 C28 C29 C37 -5.1(7)
C28 C29 C30 C31 -1.1(7)
C37 C29 C30 C31 179.3(4)
C28 C29 C30 C36 -179.9(5)
C37 C29 C30 C36 0.5(7)
C29 C30 C31 C32 3.2(7)
C36 C30 C31 C32 -178.0(5)
C29 C30 C31 C33 -179.0(5)
C36 C30 C31 C33 -0.1(7)
C30 C31 C32 C27 -4.5(8)
C33 C31 C32 C27 177.7(5)
C28 C27 C32 C31 3.7(8)
C26 C27 C32 C31 -175.8(5)
C32 C31 C33 C34 178.8(5)
C30 C31 C33 C34 1.0(8)
C31 C33 C34 C35 -0.9(9)
C33 C34 C35 C36 -0.2(9)
C34 C35 C36 C30 1.1(9)
C29 C30 C36 C35 177.9(5)
C31 C30 C36 C35 -1.0(8)
C28 C29 C37 C42 107.5(6)
C30 C29 C37 C42 -72.9(7)
C28 C29 C37 C38 -71.5(7)
C30 C29 C37 C38 108.1(6)
C42 C37 C38 C39 0.7(8)
C29 C37 C38 C39 179.8(5)
C37 C38 C39 C40 -0.4(8)
C38 C39 C40 O4 -180.0(5)
C38 C39 C40 C41 -0.2(8)
C44 O4 C40 C39 176.4(6)
C44 O4 C40 C41 -3.4(9)
C39 C40 C41 C42 0.5(8)
O4 C40 C41 C42 -179.8(5)
C38 C37 C42 C41 -0.5(8)
C29 C37 C42 C41 -179.5(5)
C40 C41 C42 C37 -0.1(9)

loop_
_cod_related_entry_id
_cod_related_entry_database
_cod_related_entry_code
1 ChemSpider 30658615
